data_7150591
loop_
_publ_author_name
'Frantz, Derik K.'
'Sullivan, Ashley A.'
'Yasui, Yoshizumi'
'Linden, Anthony'
'Baldridge, Kim K.'
'Siegel, Jay S.'

_publ_section_title
;
 Synthesis, X-ray crystal structures, and computational studies of
 1,1&#x2032;-bridged 4,4&#x2032;-diaryl-2,2&#x2032;-bibenzimidazoles:
 building blocks for supramolecular structures
;
_journal_issue 11
_journal_name_full 'Organic &amp; Biomolecular Chemistry'
_journal_page_first 2347
_journal_page_last 2352
_journal_paper_doi 10.1039/b820502g
_journal_volume 7
_journal_year 2009
_chemical_formula_moiety 'C38 H32 N4 O2'
_chemical_formula_sum 'C38 H32 N4 O2'
_chemical_formula_weight 576.70
_chemical_name_systematic
;
?
;
_space_group_IT_number 2
_symmetry_cell_setting triclinic
_symmetry_Int_Tables_number 2
_symmetry_space_group_name_Hall '-P 1'
_symmetry_space_group_name_H-M 'P -1'
_atom_sites_solution_hydrogens geom
_atom_sites_solution_primary direct
_atom_sites_solution_secondary difmap
_audit_creation_date 06-02-27
_audit_creation_method SHELXL-97
_cell_angle_alpha 66.5184(17)
_cell_angle_beta 89.148(2)
_cell_angle_gamma 86.525(2)
_cell_formula_units_Z 2
_cell_length_a 10.2157(3)
_cell_length_b 11.9363(5)
_cell_length_c 12.9452(5)
_cell_measurement_reflns_used 8250
_cell_measurement_temperature 160(1)
_cell_measurement_theta_max 30.0
_cell_measurement_theta_min 2.0
_cell_volume 1445.05(9)
_computing_cell_refinement 'DENZO-SMN (Otwinowski & Minor, 1997)'
_computing_data_collection 'COLLECT (Nonius, 2000)'
_computing_data_reduction 'DENZO-SMN and SCALEPACK (Otwinowski & Minor, 1997)'
_computing_molecular_graphics 'ORTEPII (Johnson, 1976)'
_computing_publication_material 'SHELXL97 and PLATON (Spek, 2006)'
_computing_structure_refinement 'SHELXL97 (Sheldrick, 1997)'
_computing_structure_solution 'SIR92 (Altomare et al., 1994)'
_diffrn_ambient_temperature 160(1)
_diffrn_detector '65 mm CCD camera on \k goniostat'
_diffrn_detector_area_resol_mean 9
_diffrn_measured_fraction_theta_full 0.997
_diffrn_measured_fraction_theta_max 0.997
_diffrn_measurement_device_type 'Nonius KappaCCD area-detector diffractometer'
_diffrn_measurement_method '\f and \w scans with \k offsets'
_diffrn_radiation_monochromator 'horizontally mounted graphite crystal'
_diffrn_radiation_source 'Nonius FR590 sealed tube generator'
_diffrn_radiation_type 'Mo K\a'
_diffrn_radiation_wavelength 0.71073
_diffrn_reflns_av_R_equivalents 0.0810
_diffrn_reflns_av_sigmaI/netI 0.0904
_diffrn_reflns_limit_h_max 14
_diffrn_reflns_limit_h_min 0
_diffrn_reflns_limit_k_max 16
_diffrn_reflns_limit_k_min -16
_diffrn_reflns_limit_l_max 18
_diffrn_reflns_limit_l_min -18
_diffrn_reflns_number 36774
_diffrn_reflns_theta_full 30.00
_diffrn_reflns_theta_max 30.00
_diffrn_reflns_theta_min 2.62
_diffrn_standards_decay_% 0
_diffrn_standards_number 0
_exptl_absorpt_coefficient_mu 0.0830
_exptl_absorpt_correction_type none
_exptl_crystal_colour colourless
_exptl_crystal_density_diffrn 1.325
_exptl_crystal_density_method 'not measured'
_exptl_crystal_description tablet
_exptl_crystal_F_000 608
_exptl_crystal_size_max 0.22
_exptl_crystal_size_mid 0.15
_exptl_crystal_size_min 0.08
_refine_diff_density_max 0.327
_refine_diff_density_min -0.308
_refine_diff_density_rms 0.082
_refine_ls_extinction_coef 0.105(6)
_refine_ls_extinction_expression Fc^*^=kFc[1+0.001xFc^2^\l^3^/sin(2\q)]^-1/4^
_refine_ls_extinction_method SHELXL
_refine_ls_goodness_of_fit_ref 1.047
_refine_ls_hydrogen_treatment constr
_refine_ls_matrix_type full
_refine_ls_number_parameters 402
_refine_ls_number_reflns 8408
_refine_ls_number_restraints 0
_refine_ls_restrained_S_all 1.047
_refine_ls_R_factor_all 0.1120
_refine_ls_R_factor_gt 0.0615
_refine_ls_shift/su_max 0.001
_refine_ls_shift/su_mean 0.000
_refine_ls_structure_factor_coef Fsqd
_refine_ls_weighting_details 'w=1/[\s^2^(Fo^2^)+(0.0686P)^2^+0.0822P] where P=(Fo^2^+2Fc^2^)/3'
_refine_ls_weighting_scheme calc
_refine_ls_wR_factor_gt 0.1318
_refine_ls_wR_factor_ref 0.1543
_reflns_number_gt 5233
_reflns_number_total 8409
_reflns_threshold_expression 'I > 2\s(I)'
_cod_data_source_file b820502g.txt
_cod_data_source_block SG0611
_cod_original_sg_symbol_H-M 'P -1 '
_cod_database_code 7150591

loop_
_symmetry_equiv_pos_as_xyz
'x, y, z'
'-x, -y, -z'

loop_
_atom_site_label
_atom_site_type_symbol
_atom_site_fract_x
_atom_site_fract_y
_atom_site_fract_z
_atom_site_U_iso_or_equiv
_atom_site_adp_type
_atom_site_occupancy
_atom_site_symmetry_multiplicity
_atom_site_calc_flag
_atom_site_refinement_flags
_atom_site_disorder_assembly
_atom_site_disorder_group
O14 O -0.24263(10) 0.38365(11) 0.45398(10) 0.0407(3) Uani 1 1 d . . .
O34 O -0.17865(10) -0.40173(11) 1.06097(10) 0.0386(3) Uani 1 1 d . . .
N1 N 0.33575(11) 0.12422(11) 0.63282(11) 0.0282(3) Uani 1 1 d . . .
N8 N 0.54812(11) 0.07200(12) 0.61246(11) 0.0275(3) Uani 1 1 d . . .
N21 N 0.35228(11) -0.10586(11) 0.84937(11) 0.0283(3) Uani 1 1 d . . .
N28 N 0.55704(11) -0.05096(12) 0.86272(11) 0.0277(3) Uani 1 1 d . . .
C2 C 0.37580(14) 0.19354(14) 0.52429(13) 0.0265(3) Uani 1 1 d . . .
C3 C 0.30165(14) 0.28031(14) 0.43383(13) 0.0273(4) Uani 1 1 d . . .
C4 C 0.36868(15) 0.33357(14) 0.33296(14) 0.0305(4) Uani 1 1 d . . .
H4 H 0.3224 0.3938 0.2704 0.037 Uiso 1 1 calc R . .
C5 C 0.50108(15) 0.30311(14) 0.31856(14) 0.0302(4) Uani 1 1 d . . .
C6 C 0.57162(15) 0.21474(14) 0.40733(14) 0.0298(4) Uani 1 1 d . . .
H6 H 0.6603 0.1911 0.3988 0.036 Uiso 1 1 calc R . .
C7 C 0.50740(14) 0.16188(14) 0.50958(13) 0.0269(4) Uani 1 1 d . . .
C9 C 0.43985(14) 0.05391(14) 0.68125(13) 0.0277(4) Uani 1 1 d . . .
C10 C 0.56546(16) 0.36727(16) 0.20627(14) 0.0365(4) Uani 1 1 d . . .
H101 H 0.6549 0.3853 0.2184 0.055 Uiso 1 1 calc R . .
H102 H 0.5148 0.4438 0.1629 0.055 Uiso 1 1 calc R . .
H103 H 0.5685 0.3143 0.1646 0.055 Uiso 1 1 calc R . .
C11 C 0.15965(14) 0.30791(14) 0.44290(13) 0.0279(4) Uani 1 1 d . . .
C12 C 0.10515(16) 0.31561(16) 0.53836(15) 0.0372(4) Uani 1 1 d . . .
H12 H 0.1606 0.3033 0.6007 0.045 Uiso 1 1 calc R . .
C13 C -0.02829(15) 0.34085(16) 0.54570(15) 0.0373(4) Uani 1 1 d . . .
H13 H -0.0630 0.3467 0.6120 0.045 Uiso 1 1 calc R . .
C14 C -0.11028(14) 0.35746(14) 0.45646(14) 0.0309(4) Uani 1 1 d . . .
C15 C -0.05817(16) 0.34752(18) 0.36120(15) 0.0430(5) Uani 1 1 d . . .
H15 H -0.1142 0.3572 0.2999 0.052 Uiso 1 1 calc R . .
C16 C 0.07449(16) 0.32367(17) 0.35458(14) 0.0394(4) Uani 1 1 d . . .
H16 H 0.1087 0.3178 0.2882 0.047 Uiso 1 1 calc R . .
C17 C -0.30254(16) 0.38472(17) 0.55321(16) 0.0408(4) Uani 1 1 d . . .
H171 H -0.2838 0.3054 0.6158 0.061 Uiso 1 1 calc R . .
H172 H -0.3976 0.3998 0.5412 0.061 Uiso 1 1 calc R . .
H173 H -0.2676 0.4496 0.5711 0.061 Uiso 1 1 calc R . .
C18 C 0.66126(14) -0.01621(14) 0.62996(14) 0.0305(4) Uani 1 1 d . . .
H181 H 0.6865 -0.0159 0.5557 0.037 Uiso 1 1 calc R . .
H182 H 0.6322 -0.0988 0.6765 0.037 Uiso 1 1 calc R . .
C22 C 0.40265(14) -0.17503(14) 0.95693(13) 0.0265(3) Uani 1 1 d . . .
C23 C 0.34384(14) -0.26519(14) 1.04948(13) 0.0273(3) Uani 1 1 d . . .
C24 C 0.42239(15) -0.31941(15) 1.14587(14) 0.0307(4) Uani 1 1 d . . .
H24 H 0.3874 -0.3828 1.2092 0.037 Uiso 1 1 calc R . .
C25 C 0.54973(15) -0.28656(15) 1.15547(14) 0.0323(4) Uani 1 1 d . . .
C26 C 0.60445(15) -0.19420(15) 1.06515(14) 0.0314(4) Uani 1 1 d . . .
H26 H 0.6892 -0.1681 1.0703 0.038 Uiso 1 1 calc R . .
C27 C 0.52989(14) -0.14154(14) 0.96671(13) 0.0272(4) Uani 1 1 d . . .
C29 C 0.44596(14) -0.03468(14) 0.79741(13) 0.0277(4) Uani 1 1 d . . .
C30 C 0.62606(17) -0.35207(17) 1.26336(15) 0.0406(4) Uani 1 1 d . . .
H301 H 0.7194 -0.3583 1.2464 0.061 Uiso 1 1 calc R . .
H302 H 0.5947 -0.4343 1.3026 0.061 Uiso 1 1 calc R . .
H303 H 0.6139 -0.3063 1.3114 0.061 Uiso 1 1 calc R . .
C31 C 0.20613(15) -0.29787(14) 1.04781(13) 0.0280(4) Uani 1 1 d . . .
C32 C 0.14310(15) -0.28820(15) 0.94985(14) 0.0329(4) Uani 1 1 d . . .
H32 H 0.1887 -0.2578 0.8806 0.039 Uiso 1 1 calc R . .
C33 C 0.01565(15) -0.32174(15) 0.95066(14) 0.0344(4) Uani 1 1 d . . .
H33 H -0.0245 -0.3153 0.8826 0.041 Uiso 1 1 calc R . .
C34 C -0.05340(15) -0.36461(14) 1.05007(14) 0.0313(4) Uani 1 1 d . . .
C35 C 0.00614(16) -0.37193(17) 1.14851(15) 0.0390(4) Uani 1 1 d . . .
H35 H -0.0409 -0.3995 1.2172 0.047 Uiso 1 1 calc R . .
C36 C 0.13339(16) -0.33921(16) 1.14663(14) 0.0374(4) Uani 1 1 d . . .
H36 H 0.1728 -0.3450 1.2147 0.045 Uiso 1 1 calc R . .
C37 C -0.24439(16) -0.39146(17) 0.96124(15) 0.0403(4) Uani 1 1 d . . .
H371 H -0.2480 -0.3060 0.9069 0.060 Uiso 1 1 calc R . .
H372 H -0.3337 -0.4183 0.9796 0.060 Uiso 1 1 calc R . .
H373 H -0.1968 -0.4430 0.9285 0.060 Uiso 1 1 calc R . .
C38 C 0.65668(14) 0.03896(15) 0.84177(15) 0.0307(4) Uani 1 1 d . . .
H381 H 0.6803 0.0410 0.9149 0.037 Uiso 1 1 calc R . .
H382 H 0.6161 0.1206 0.7943 0.037 Uiso 1 1 calc R . .
C41 C 0.78283(14) 0.00309(14) 0.68498(14) 0.0292(4) Uani 1 1 d . . .
C42 C 0.90307(15) -0.00609(16) 0.63546(15) 0.0377(4) Uani 1 1 d . . .
H42 H 0.9048 -0.0180 0.5671 0.045 Uiso 1 1 calc R . .
C43 C 1.02040(16) 0.00198(18) 0.68464(17) 0.0452(5) Uani 1 1 d . . .
H43 H 1.1015 -0.0047 0.6501 0.054 Uiso 1 1 calc R . .
C44 C 1.01879(16) 0.01963(17) 0.78308(17) 0.0438(5) Uani 1 1 d . . .
H44 H 1.0985 0.0260 0.8166 0.053 Uiso 1 1 calc R . .
C45 C 0.89990(15) 0.02803(15) 0.83324(16) 0.0360(4) Uani 1 1 d . . .
H45 H 0.8992 0.0399 0.9016 0.043 Uiso 1 1 calc R . .
C46 C 0.78186(14) 0.01952(14) 0.78591(14) 0.0292(4) Uani 1 1 d . . .

loop_
_atom_site_aniso_label
_atom_site_aniso_U_11
_atom_site_aniso_U_22
_atom_site_aniso_U_33
_atom_site_aniso_U_23
_atom_site_aniso_U_13
_atom_site_aniso_U_12
O14 0.0235(6) 0.0572(8) 0.0395(7) -0.0181(6) -0.0023(5) 0.0029(5)
O34 0.0273(6) 0.0534(8) 0.0370(7) -0.0192(6) 0.0048(5) -0.0095(5)
N1 0.0232(7) 0.0304(7) 0.0302(8) -0.0113(6) 0.0004(5) -0.0021(5)
N8 0.0196(6) 0.0307(7) 0.0317(8) -0.0119(6) 0.0011(5) -0.0009(5)
N21 0.0233(7) 0.0311(7) 0.0293(8) -0.0109(6) 0.0001(5) 0.0000(5)
N28 0.0205(7) 0.0321(7) 0.0307(8) -0.0129(6) 0.0001(5) -0.0009(5)
C2 0.0249(8) 0.0278(8) 0.0290(9) -0.0132(7) 0.0005(6) -0.0037(6)
C3 0.0263(8) 0.0263(8) 0.0319(9) -0.0141(7) 0.0003(6) -0.0026(6)
C4 0.0315(9) 0.0284(9) 0.0314(9) -0.0116(7) -0.0010(7) -0.0022(6)
C5 0.0312(9) 0.0305(9) 0.0328(9) -0.0162(7) 0.0036(7) -0.0057(6)
C6 0.0241(8) 0.0338(9) 0.0363(10) -0.0185(8) 0.0047(7) -0.0047(6)
C7 0.0239(8) 0.0285(8) 0.0310(9) -0.0144(7) 0.0003(6) -0.0033(6)
C9 0.0212(8) 0.0301(8) 0.0327(9) -0.0133(7) 0.0016(6) -0.0036(6)
C10 0.0370(10) 0.0372(10) 0.0352(10) -0.0144(8) 0.0085(7) -0.0047(7)
C11 0.0260(8) 0.0268(8) 0.0293(9) -0.0096(7) -0.0007(6) -0.0011(6)
C12 0.0303(9) 0.0522(11) 0.0345(10) -0.0236(9) -0.0062(7) 0.0049(7)
C13 0.0293(9) 0.0521(11) 0.0355(10) -0.0235(9) -0.0008(7) 0.0042(7)
C14 0.0237(8) 0.0314(9) 0.0340(10) -0.0094(7) -0.0015(6) -0.0008(6)
C15 0.0311(10) 0.0664(13) 0.0305(10) -0.0189(9) -0.0066(7) 0.0023(8)
C16 0.0314(9) 0.0604(12) 0.0267(9) -0.0182(9) -0.0007(7) 0.0006(8)
C17 0.0292(9) 0.0506(11) 0.0455(11) -0.0227(9) 0.0044(8) 0.0006(7)
C18 0.0233(8) 0.0333(9) 0.0378(10) -0.0177(8) 0.0005(6) 0.0012(6)
C22 0.0239(8) 0.0288(8) 0.0287(9) -0.0140(7) -0.0007(6) 0.0019(6)
C23 0.0274(8) 0.0273(8) 0.0301(9) -0.0147(7) -0.0005(6) 0.0007(6)
C24 0.0330(9) 0.0304(9) 0.0295(9) -0.0131(7) 0.0005(7) 0.0001(6)
C25 0.0326(9) 0.0349(9) 0.0328(9) -0.0182(8) -0.0054(7) 0.0075(7)
C26 0.0238(8) 0.0377(9) 0.0363(10) -0.0191(8) -0.0036(7) 0.0027(6)
C27 0.0233(8) 0.0309(8) 0.0307(9) -0.0162(7) 0.0004(6) 0.0017(6)
C29 0.0205(8) 0.0303(8) 0.0319(9) -0.0124(7) 0.0011(6) 0.0009(6)
C30 0.0389(10) 0.0488(11) 0.0347(10) -0.0179(9) -0.0087(8) 0.0051(8)
C31 0.0297(8) 0.0271(8) 0.0282(9) -0.0120(7) 0.0011(6) -0.0019(6)
C32 0.0308(9) 0.0400(10) 0.0275(9) -0.0127(8) 0.0039(7) -0.0054(7)
C33 0.0322(9) 0.0446(10) 0.0283(9) -0.0159(8) 0.0004(7) -0.0058(7)
C34 0.0263(8) 0.0333(9) 0.0346(10) -0.0137(8) 0.0039(7) -0.0032(6)
C35 0.0354(10) 0.0538(11) 0.0275(9) -0.0151(8) 0.0074(7) -0.0106(8)
C36 0.0367(10) 0.0498(11) 0.0269(9) -0.0157(8) 0.0005(7) -0.0068(8)
C37 0.0309(9) 0.0496(11) 0.0428(11) -0.0206(9) -0.0010(7) -0.0054(7)
C38 0.0237(8) 0.0323(9) 0.0403(10) -0.0188(8) 0.0026(7) -0.0032(6)
C41 0.0221(8) 0.0278(8) 0.0370(10) -0.0122(7) 0.0015(6) -0.0006(6)
C42 0.0273(9) 0.0450(10) 0.0426(11) -0.0195(9) 0.0051(7) -0.0008(7)
C43 0.0223(9) 0.0591(12) 0.0545(13) -0.0234(10) 0.0039(8) -0.0001(8)
C44 0.0234(9) 0.0540(12) 0.0534(12) -0.0204(10) -0.0037(8) -0.0045(7)
C45 0.0255(9) 0.0418(10) 0.0432(10) -0.0192(8) -0.0015(7) -0.0041(7)
C46 0.0225(8) 0.0276(8) 0.0373(10) -0.0128(7) 0.0013(6) -0.0021(6)

loop_
_atom_type_symbol
_atom_type_description
_atom_type_number_in_cell
_atom_type_scat_dispersion_real
_atom_type_scat_dispersion_imag
_atom_type_scat_source
C C 76 0.0033 0.0016
; International Tables for Crystallography (1992).
Vol. C, Tables 4.2.6.8 and 6.1.1.4
;
H H 64 0.0000 0.0000
; International Tables for Crystallography (1992).
Vol. C, Tables 4.2.6.8 and 6.1.1.4
;
N N 8 0.0061 0.0033
; International Tables for Crystallography (1992).
Vol. C, Tables 4.2.6.8 and 6.1.1.4
;
O O 4 0.0106 0.0060
; International Tables for Crystallography (1992).
Vol. C, Tables 4.2.6.8 and 6.1.1.4
;

loop_
_geom_angle_atom_site_label_1
_geom_angle_atom_site_label_2
_geom_angle_atom_site_label_3
_geom_angle
_geom_angle_site_symmetry_1
_geom_angle_site_symmetry_3
_geom_angle_publ_flag
C14 O14 C17 118.04(13) . . ?
C34 O34 C37 117.24(13) . . ?
C9 N1 C2 104.30(12) . . ?
C9 N8 C7 105.52(12) . . ?
C9 N8 C18 125.30(13) . . ?
C7 N8 C18 125.31(13) . . ?
C29 N21 C22 104.60(12) . . ?
C29 N28 C27 105.53(12) . . ?
C29 N28 C38 125.21(13) . . ?
C27 N28 C38 125.38(13) . . ?
N1 C2 C7 110.50(13) . . ?
N1 C2 C3 128.77(13) . . ?
C7 C2 C3 120.64(14) . . ?
C4 C3 C2 115.66(14) . . ?
C4 C3 C11 121.92(14) . . ?
C2 C3 C11 122.31(14) . . ?
C3 C4 C5 123.70(15) . . ?
C3 C4 H4 118.1 . . ?
C5 C4 H4 118.1 . . ?
C6 C5 C4 119.98(15) . . ?
C6 C5 C10 120.33(14) . . ?
C4 C5 C10 119.70(15) . . ?
C5 C6 C7 117.34(14) . . ?
C5 C6 H6 121.3 . . ?
C7 C6 H6 121.3 . . ?
N8 C7 C6 131.86(14) . . ?
N8 C7 C2 105.50(13) . . ?
C6 C7 C2 122.63(14) . . ?
N1 C9 N8 114.18(14) . . ?
N1 C9 C29 124.61(14) . . ?
N8 C9 C29 121.20(13) . . ?
C5 C10 H101 109.5 . . ?
C5 C10 H102 109.5 . . ?
H101 C10 H102 109.5 . . ?
C5 C10 H103 109.5 . . ?
H101 C10 H103 109.5 . . ?
H102 C10 H103 109.5 . . ?
C12 C11 C16 117.16(14) . . ?
C12 C11 C3 122.60(14) . . ?
C16 C11 C3 120.21(15) . . ?
C11 C12 C13 121.85(15) . . ?
C11 C12 H12 119.1 . . ?
C13 C12 H12 119.1 . . ?
C14 C13 C12 119.79(16) . . ?
C14 C13 H13 120.1 . . ?
C12 C13 H13 120.1 . . ?
O14 C14 C13 124.83(15) . . ?
O14 C14 C15 115.91(14) . . ?
C13 C14 C15 119.26(15) . . ?
C16 C15 C14 120.34(15) . . ?
C16 C15 H15 119.8 . . ?
C14 C15 H15 119.8 . . ?
C15 C16 C11 121.56(16) . . ?
C15 C16 H16 119.2 . . ?
C11 C16 H16 119.2 . . ?
O14 C17 H171 109.5 . . ?
O14 C17 H172 109.5 . . ?
H171 C17 H172 109.5 . . ?
O14 C17 H173 109.5 . . ?
H171 C17 H173 109.5 . . ?
H172 C17 H173 109.5 . . ?
N8 C18 C41 117.51(13) . . ?
N8 C18 H181 107.9 . . ?
C41 C18 H181 107.9 . . ?
N8 C18 H182 107.9 . . ?
C41 C18 H182 107.9 . . ?
H181 C18 H182 107.2 . . ?
N21 C22 C27 110.05(13) . . ?
N21 C22 C23 129.58(14) . . ?
C27 C22 C23 120.36(14) . . ?
C24 C23 C22 115.32(14) . . ?
C24 C23 C31 121.50(14) . . ?
C22 C23 C31 123.13(14) . . ?
C23 C24 C25 124.30(15) . . ?
C23 C24 H24 117.8 . . ?
C25 C24 H24 117.8 . . ?
C26 C25 C24 119.74(14) . . ?
C26 C25 C30 120.50(15) . . ?
C24 C25 C30 119.76(15) . . ?
C25 C26 C27 117.09(14) . . ?
C25 C26 H26 121.5 . . ?
C27 C26 H26 121.5 . . ?
N28 C27 C26 131.15(14) . . ?
N28 C27 C22 105.75(13) . . ?
C26 C27 C22 123.10(15) . . ?
N21 C29 N28 114.07(14) . . ?
N21 C29 C9 125.15(13) . . ?
N28 C29 C9 120.77(13) . . ?
C25 C30 H301 109.5 . . ?
C25 C30 H302 109.5 . . ?
H301 C30 H302 109.5 . . ?
C25 C30 H303 109.5 . . ?
H301 C30 H303 109.5 . . ?
H302 C30 H303 109.5 . . ?
C32 C31 C36 116.87(14) . . ?
C32 C31 C23 122.71(14) . . ?
C36 C31 C23 120.41(14) . . ?
C33 C32 C31 121.74(15) . . ?
C33 C32 H32 119.1 . . ?
C31 C32 H32 119.1 . . ?
C34 C33 C32 120.21(15) . . ?
C34 C33 H33 119.9 . . ?
C32 C33 H33 119.9 . . ?
O34 C34 C33 125.19(15) . . ?
O34 C34 C35 115.67(14) . . ?
C33 C34 C35 119.14(15) . . ?
C36 C35 C34 120.01(16) . . ?
C36 C35 H35 120.0 . . ?
C34 C35 H35 120.0 . . ?
C35 C36 C31 121.99(16) . . ?
C35 C36 H36 119.0 . . ?
C31 C36 H36 119.0 . . ?
O34 C37 H371 109.5 . . ?
O34 C37 H372 109.5 . . ?
H371 C37 H372 109.5 . . ?
O34 C37 H373 109.5 . . ?
H371 C37 H373 109.5 . . ?
H372 C37 H373 109.5 . . ?
N28 C38 C46 117.31(13) . . ?
N28 C38 H381 108.0 . . ?
C46 C38 H381 108.0 . . ?
N28 C38 H382 108.0 . . ?
C46 C38 H382 108.0 . . ?
H381 C38 H382 107.2 . . ?
C42 C41 C46 118.83(14) . . ?
C42 C41 C18 117.12(15) . . ?
C46 C41 C18 123.84(13) . . ?
C43 C42 C41 121.01(17) . . ?
C43 C42 H42 119.5 . . ?
C41 C42 H42 119.5 . . ?
C44 C43 C42 119.91(16) . . ?
C44 C43 H43 120.0 . . ?
C42 C43 H43 120.0 . . ?
C43 C44 C45 119.47(16) . . ?
C43 C44 H44 120.3 . . ?
C45 C44 H44 120.3 . . ?
C44 C45 C46 121.52(17) . . ?
C44 C45 H45 119.2 . . ?
C46 C45 H45 119.2 . . ?
C45 C46 C41 119.26(14) . . ?
C45 C46 C38 117.84(15) . . ?
C41 C46 C38 122.71(13) . . ?

loop_
_geom_bond_atom_site_label_1
_geom_bond_atom_site_label_2
_geom_bond_distance
_geom_bond_site_symmetry_2
_geom_bond_publ_flag
O14 C14 1.3671(18) . ?
O14 C17 1.419(2) . ?
O34 C34 1.3664(18) . ?
O34 C37 1.422(2) . ?
N1 C9 1.3118(19) . ?
N1 C2 1.3869(19) . ?
N8 C9 1.3818(19) . ?
N8 C7 1.386(2) . ?
N8 C18 1.4717(19) . ?
N21 C29 1.3093(19) . ?
N21 C22 1.3924(19) . ?
N28 C29 1.3825(19) . ?
N28 C27 1.387(2) . ?
N28 C38 1.4676(19) . ?
C2 C7 1.405(2) . ?
C2 C3 1.408(2) . ?
C3 C4 1.394(2) . ?
C3 C11 1.481(2) . ?
C4 C5 1.408(2) . ?
C4 H4 0.9500 . ?
C5 C6 1.385(2) . ?
C5 C10 1.509(2) . ?
C6 C7 1.393(2) . ?
C6 H6 0.9500 . ?
C9 C29 1.453(2) . ?
C10 H101 0.9800 . ?
C10 H102 0.9800 . ?
C10 H103 0.9800 . ?
C11 C12 1.382(2) . ?
C11 C16 1.392(2) . ?
C12 C13 1.388(2) . ?
C12 H12 0.9500 . ?
C13 C14 1.379(2) . ?
C13 H13 0.9500 . ?
C14 C15 1.381(2) . ?
C15 C16 1.376(2) . ?
C15 H15 0.9500 . ?
C16 H16 0.9500 . ?
C17 H171 0.9800 . ?
C17 H172 0.9800 . ?
C17 H173 0.9800 . ?
C18 C41 1.515(2) . ?
C18 H181 0.9900 . ?
C18 H182 0.9900 . ?
C22 C27 1.405(2) . ?
C22 C23 1.408(2) . ?
C23 C24 1.394(2) . ?
C23 C31 1.485(2) . ?
C24 C25 1.402(2) . ?
C24 H24 0.9500 . ?
C25 C26 1.387(2) . ?
C25 C30 1.503(2) . ?
C26 C27 1.390(2) . ?
C26 H26 0.9500 . ?
C30 H301 0.9800 . ?
C30 H302 0.9800 . ?
C30 H303 0.9800 . ?
C31 C32 1.391(2) . ?
C31 C36 1.395(2) . ?
C32 C33 1.384(2) . ?
C32 H32 0.9500 . ?
C33 C34 1.381(2) . ?
C33 H33 0.9500 . ?
C34 C35 1.389(2) . ?
C35 C36 1.377(2) . ?
C35 H35 0.9500 . ?
C36 H36 0.9500 . ?
C37 H371 0.9800 . ?
C37 H372 0.9800 . ?
C37 H373 0.9800 . ?
C38 C46 1.511(2) . ?
C38 H381 0.9900 . ?
C38 H382 0.9900 . ?
C41 C42 1.396(2) . ?
C41 C46 1.396(2) . ?
C42 C43 1.392(2) . ?
C42 H42 0.9500 . ?
C43 C44 1.372(3) . ?
C43 H43 0.9500 . ?
C44 C45 1.386(2) . ?
C44 H44 0.9500 . ?
C45 C46 1.388(2) . ?
C45 H45 0.9500 . ?

loop_
_geom_torsion_atom_site_label_1
_geom_torsion_atom_site_label_2
_geom_torsion_atom_site_label_3
_geom_torsion_atom_site_label_4
_geom_torsion
_geom_torsion_site_symmetry_1
_geom_torsion_site_symmetry_2
_geom_torsion_site_symmetry_3
_geom_torsion_site_symmetry_4
_geom_torsion_publ_flag
C9 N1 C2 C7 0.14(17) . . . . ?
C9 N1 C2 C3 176.75(16) . . . . ?
N1 C2 C3 C4 -178.42(14) . . . . ?
C7 C2 C3 C4 -2.1(2) . . . . ?
N1 C2 C3 C11 -2.0(3) . . . . ?
C7 C2 C3 C11 174.29(14) . . . . ?
C2 C3 C4 C5 1.3(2) . . . . ?
C11 C3 C4 C5 -175.13(15) . . . . ?
C3 C4 C5 C6 0.7(2) . . . . ?
C3 C4 C5 C10 -179.19(15) . . . . ?
C4 C5 C6 C7 -1.8(2) . . . . ?
C10 C5 C6 C7 178.06(14) . . . . ?
C9 N8 C7 C6 -177.57(16) . . . . ?
C18 N8 C7 C6 -18.9(3) . . . . ?
C9 N8 C7 C2 0.88(16) . . . . ?
C18 N8 C7 C2 159.57(14) . . . . ?
C5 C6 C7 N8 179.23(15) . . . . ?
C5 C6 C7 C2 1.0(2) . . . . ?
N1 C2 C7 N8 -0.66(17) . . . . ?
C3 C2 C7 N8 -177.59(13) . . . . ?
N1 C2 C7 C6 177.97(14) . . . . ?
C3 C2 C7 C6 1.0(2) . . . . ?
C2 N1 C9 N8 0.46(18) . . . . ?
C2 N1 C9 C29 179.26(14) . . . . ?
C7 N8 C9 N1 -0.88(18) . . . . ?
C18 N8 C9 N1 -159.57(14) . . . . ?
C7 N8 C9 C29 -179.73(14) . . . . ?
C18 N8 C9 C29 21.6(2) . . . . ?
C4 C3 C11 C12 -144.18(16) . . . . ?
C2 C3 C11 C12 39.6(2) . . . . ?
C4 C3 C11 C16 37.8(2) . . . . ?
C2 C3 C11 C16 -138.41(17) . . . . ?
C16 C11 C12 C13 -1.5(3) . . . . ?
C3 C11 C12 C13 -179.61(16) . . . . ?
C11 C12 C13 C14 0.8(3) . . . . ?
C17 O14 C14 C13 -5.1(2) . . . . ?
C17 O14 C14 C15 174.84(16) . . . . ?
C12 C13 C14 O14 -179.42(16) . . . . ?
C12 C13 C14 C15 0.6(3) . . . . ?
O14 C14 C15 C16 178.76(16) . . . . ?
C13 C14 C15 C16 -1.3(3) . . . . ?
C14 C15 C16 C11 0.5(3) . . . . ?
C12 C11 C16 C15 0.8(3) . . . . ?
C3 C11 C16 C15 178.98(16) . . . . ?
C9 N8 C18 C41 -99.00(18) . . . . ?
C7 N8 C18 C41 106.41(17) . . . . ?
C29 N21 C22 C27 0.25(17) . . . . ?
C29 N21 C22 C23 178.88(16) . . . . ?
N21 C22 C23 C24 178.93(15) . . . . ?
C27 C22 C23 C24 -2.6(2) . . . . ?
N21 C22 C23 C31 -3.5(3) . . . . ?
C27 C22 C23 C31 174.97(14) . . . . ?
C22 C23 C24 C25 2.2(2) . . . . ?
C31 C23 C24 C25 -175.33(15) . . . . ?
C23 C24 C25 C26 0.2(3) . . . . ?
C23 C24 C25 C30 -179.50(15) . . . . ?
C24 C25 C26 C27 -2.4(2) . . . . ?
C30 C25 C26 C27 177.36(14) . . . . ?
C29 N28 C27 C26 -179.26(16) . . . . ?
C38 N28 C27 C26 -20.6(3) . . . . ?
C29 N28 C27 C22 0.39(16) . . . . ?
C38 N28 C27 C22 159.02(14) . . . . ?
C25 C26 C27 N28 -178.35(15) . . . . ?
C25 C26 C27 C22 2.1(2) . . . . ?
N21 C22 C27 N28 -0.41(17) . . . . ?
C23 C22 C27 N28 -179.18(13) . . . . ?
N21 C22 C27 C26 179.28(14) . . . . ?
C23 C22 C27 C26 0.5(2) . . . . ?
C22 N21 C29 N28 0.01(18) . . . . ?
C22 N21 C29 C9 179.21(14) . . . . ?
C27 N28 C29 N21 -0.27(18) . . . . ?
C38 N28 C29 N21 -158.94(14) . . . . ?
C27 N28 C29 C9 -179.50(14) . . . . ?
C38 N28 C29 C9 21.8(2) . . . . ?
N1 C9 C29 N21 39.9(2) . . . . ?
N8 C9 C29 N21 -141.33(16) . . . . ?
N1 C9 C29 N28 -140.91(16) . . . . ?
N8 C9 C29 N28 37.8(2) . . . . ?
C24 C23 C31 C32 -152.89(16) . . . . ?
C22 C23 C31 C32 29.7(2) . . . . ?
C24 C23 C31 C36 27.7(2) . . . . ?
C22 C23 C31 C36 -149.64(16) . . . . ?
C36 C31 C32 C33 -2.1(2) . . . . ?
C23 C31 C32 C33 178.54(15) . . . . ?
C31 C32 C33 C34 0.9(3) . . . . ?
C37 O34 C34 C33 -2.2(2) . . . . ?
C37 O34 C34 C35 177.84(15) . . . . ?
C32 C33 C34 O34 -179.07(15) . . . . ?
C32 C33 C34 C35 0.9(3) . . . . ?
O34 C34 C35 C36 178.53(16) . . . . ?
C33 C34 C35 C36 -1.4(3) . . . . ?
C34 C35 C36 C31 0.2(3) . . . . ?
C32 C31 C36 C35 1.5(3) . . . . ?
C23 C31 C36 C35 -179.08(16) . . . . ?
C29 N28 C38 C46 -100.76(18) . . . . ?
C27 N28 C38 C46 104.69(18) . . . . ?
N8 C18 C41 C42 -133.85(16) . . . . ?
N8 C18 C41 C46 51.4(2) . . . . ?
C46 C41 C42 C43 -0.6(2) . . . . ?
C18 C41 C42 C43 -175.57(16) . . . . ?
C41 C42 C43 C44 -0.2(3) . . . . ?
C42 C43 C44 C45 0.6(3) . . . . ?
C43 C44 C45 C46 -0.3(3) . . . . ?
C44 C45 C46 C41 -0.5(2) . . . . ?
C44 C45 C46 C38 -175.60(16) . . . . ?
C42 C41 C46 C45 0.9(2) . . . . ?
C18 C41 C46 C45 175.57(14) . . . . ?
C42 C41 C46 C38 175.76(14) . . . . ?
C18 C41 C46 C38 -9.6(2) . . . . ?
N28 C38 C46 C45 -132.16(15) . . . . ?
N28 C38 C46 C41 52.9(2) . . . . ?

loop_
_cod_related_entry_id
_cod_related_entry_database
_cod_related_entry_code
1 ChemSpider 30653367
